data_4074430
loop_
_publ_author_name
'Mercs, Laszlo'
'Labat, Ga\"el'
'Neels, Antonia'
'Ehlers, Andreas'
'Albrecht, Martin'

_publ_section_title
;
 Piano-Stool Iron(II) Complexes as Probes for the Bonding ofN-Heterocyclic
 Carbenes:&#x00A0; Indications for \p-Acceptor Ability
;
_journal_issue 23
_journal_name_full Organometallics
_journal_page_first 5648
_journal_paper_doi 10.1021/om060637c
_journal_volume 25
_journal_year 2006
_chemical_formula_moiety {[Fe(C31H33N4)(C5H5)(CO)]I(CHCl3)}
_chemical_formula_sum 'C31 H34 Cl3 Fe I N4 O'
_chemical_formula_weight 767.72
_chemical_name_systematic
; 
 ? 
;
_space_group_IT_number 14
_symmetry_cell_setting monoclinic
_symmetry_space_group_name_Hall '-P 2ybc'
_symmetry_space_group_name_H-M 'P 1 21/c 1'
_atom_sites_solution_hydrogens geom
_atom_sites_solution_primary direct
_atom_sites_solution_secondary difmap
_audit_creation_method SHELXL-97
_cell_angle_alpha 90.00
_cell_angle_beta 93.870(6)
_cell_angle_gamma 90.00
_cell_formula_units_Z 4
_cell_length_a 10.7751(9)
_cell_length_b 23.908(3)
_cell_length_c 13.0755(11)
_cell_measurement_reflns_used 13038
_cell_measurement_temperature 173(2)
_cell_measurement_theta_max 24.90
_cell_measurement_theta_min 0.14
_cell_volume 3360.7(6)
_computing_cell_refinement 'STOE X-AREA'
_computing_data_collection 'STOE X-AREA'
_computing_data_reduction 'STOE X-RED'
_computing_molecular_graphics 'PLATON03 (Spek, 2003)'
_computing_publication_material 'SHELXL-97 (Sheldrick, 1997)'
_computing_structure_refinement 'SHELXL-97 (Sheldrick, 1997)'
_computing_structure_solution 'SHELXS-97 (Sheldrick, 1990)'
_diffrn_ambient_temperature 173(2)
_diffrn_detector_area_resol_mean 0.81\%A
_diffrn_measured_fraction_theta_full 0.951
_diffrn_measured_fraction_theta_max 0.951
_diffrn_measurement_device_type 'STOE IPDS'
_diffrn_measurement_method 'phi oscillation'
_diffrn_radiation_monochromator graphite
_diffrn_radiation_source 'fine-focus sealed tube'
_diffrn_radiation_type MoK\a
_diffrn_radiation_wavelength 0.71073
_diffrn_reflns_av_R_equivalents 0.0820
_diffrn_reflns_av_sigmaI/netI 0.0755
_diffrn_reflns_limit_h_max 12
_diffrn_reflns_limit_h_min -13
_diffrn_reflns_limit_k_max 29
_diffrn_reflns_limit_k_min -29
_diffrn_reflns_limit_l_max 15
_diffrn_reflns_limit_l_min -15
_diffrn_reflns_number 24604
_diffrn_reflns_theta_full 25.73
_diffrn_reflns_theta_max 25.73
_diffrn_reflns_theta_min 1.70
_diffrn_standards_decay_% 0
_diffrn_standards_interval_time 0
_diffrn_standards_number 0
_exptl_absorpt_coefficient_mu 1.636
_exptl_absorpt_correction_T_max 0.880
_exptl_absorpt_correction_T_min 0.729
_exptl_absorpt_correction_type multi-scan
_exptl_absorpt_process_details 'MULABS (PLATON03, Spek, 2003)'
_exptl_crystal_colour green
_exptl_crystal_density_diffrn 1.517
_exptl_crystal_density_meas ?
_exptl_crystal_density_method 'not measured'
_exptl_crystal_description plate
_exptl_crystal_F_000 1544
_exptl_crystal_size_max 0.300
_exptl_crystal_size_mid 0.250
_exptl_crystal_size_min 0.150
_refine_diff_density_max 0.774
_refine_diff_density_min -0.833
_refine_diff_density_rms 0.103
_refine_ls_extinction_method none
_refine_ls_goodness_of_fit_ref 0.907
_refine_ls_hydrogen_treatment constr
_refine_ls_matrix_type full
_refine_ls_number_parameters 385
_refine_ls_number_reflns 6094
_refine_ls_number_restraints 0
_refine_ls_restrained_S_all 0.907
_refine_ls_R_factor_all 0.0858
_refine_ls_R_factor_gt 0.0498
_refine_ls_shift/su_max 0.000
_refine_ls_shift/su_mean 0.000
_refine_ls_structure_factor_coef Fsqd
_refine_ls_weighting_details 'calc w=1/[\s^2^(Fo^2^)+(0.0683P)^2^] where P=(Fo^2^+2Fc^2^)/3'
_refine_ls_weighting_scheme calc
_refine_ls_wR_factor_gt 0.1087
_refine_ls_wR_factor_ref 0.1203
_reflns_number_gt 3987
_reflns_number_total 6094
_reflns_threshold_expression >2sigma(I)
_cod_data_source_file om060637csi20060831_125154.cif
_cod_data_source_block compound5c
_cod_depositor_comments
;
The following automatic conversions were performed:
'_atom_site_symetry_multiplicity' tag replaced with
'_atom_site_symmetry_multiplicity'.

Automatic conversion script
Id: cif_correct_tags 1440 2010-10-19 06:21:57Z saulius 

The following automatic conversions were performed:

'_exptl_crystal_density_meas' value 'none' was changed to '?' - the
value is perceived as not measured.

Automatic conversion script
Id: cif_fix_values 3008 2015-01-20 13:52:24Z robertas 
;
_cod_original_cell_volume 3360.8(5)
_cod_original_sg_symbol_H-M 'P 21/c'
_cod_database_code 4074430

loop_
_symmetry_equiv_pos_as_xyz
'x, y, z'
'-x, y+1/2, -z+1/2'
'-x, -y, -z'
'x, -y-1/2, z-1/2'

loop_
_atom_site_label
_atom_site_type_symbol
_atom_site_fract_x
_atom_site_fract_y
_atom_site_fract_z
_atom_site_U_iso_or_equiv
_atom_site_adp_type
_atom_site_occupancy
_atom_site_symmetry_multiplicity
_atom_site_calc_flag
_atom_site_refinement_flags
C1 C 0.1217(5) 0.04871(19) 0.3717(4) 0.0362(13) Uani 1 1 d .
H1A H 0.1418 0.0275 0.4357 0.043 Uiso 1 1 calc R
H1B H 0.0449 0.0328 0.3373 0.043 Uiso 1 1 calc R
C2 C 0.0890(5) 0.14620(19) 0.3194(4) 0.0307(11) Uani 1 1 d .
C3 C 0.0977(6) 0.1298(2) 0.4913(4) 0.0428(14) Uani 1 1 d .
H3A H 0.1072 0.1105 0.5548 0.051 Uiso 1 1 calc R
C4 C 0.0762(6) 0.1842(2) 0.4776(4) 0.0444(14) Uani 1 1 d .
H4A H 0.0659 0.2112 0.5297 0.053 Uiso 1 1 calc R
C5 C 0.0421(5) 0.24884(19) 0.3301(4) 0.0333(12) Uani 1 1 d .
C6 C -0.0799(5) 0.26357(19) 0.3152(4) 0.0346(12) Uani 1 1 d .
C7 C -0.1078(5) 0.3180(2) 0.2818(4) 0.0407(13) Uani 1 1 d .
H7A H -0.1922 0.3294 0.2708 0.049 Uiso 1 1 calc R
C8 C -0.0126(6) 0.3557(2) 0.2645(4) 0.0419(14) Uani 1 1 d .
C9 C 0.1066(5) 0.3393(2) 0.2804(4) 0.0401(13) Uani 1 1 d .
H9A H 0.1709 0.3649 0.2670 0.048 Uiso 1 1 calc R
C10 C 0.1389(5) 0.2860(2) 0.3158(4) 0.0381(13) Uani 1 1 d .
C11 C -0.1854(6) 0.2246(2) 0.3399(5) 0.0514(16) Uani 1 1 d .
H11A H -0.2065 0.2308 0.4108 0.062 Uiso 1 1 calc R
H11B H -0.1593 0.1857 0.3316 0.062 Uiso 1 1 calc R
H11C H -0.2584 0.2323 0.2932 0.062 Uiso 1 1 calc R
C12 C -0.0467(7) 0.4155(2) 0.2332(6) 0.0573(18) Uani 1 1 d .
H12A H -0.1018 0.4314 0.2823 0.069 Uiso 1 1 calc R
H12B H -0.0893 0.4154 0.1646 0.069 Uiso 1 1 calc R
H12C H 0.0291 0.4381 0.2326 0.069 Uiso 1 1 calc R
C13 C 0.2717(6) 0.2709(3) 0.3407(5) 0.0530(16) Uani 1 1 d .
H13C H 0.3224 0.2852 0.2868 0.064 Uiso 1 1 calc R
H13B H 0.2798 0.2302 0.3449 0.064 Uiso 1 1 calc R
H13A H 0.3003 0.2876 0.4066 0.064 Uiso 1 1 calc R
C14 C 0.2293(5) 0.07569(19) 0.2193(4) 0.0333(12) Uani 1 1 d .
C15 C 0.3284(6) 0.0119(2) 0.3247(5) 0.0431(14) Uani 1 1 d .
H15A H 0.3457 -0.0125 0.3812 0.052 Uiso 1 1 calc R
C16 C 0.4001(6) 0.0219(2) 0.2481(5) 0.0452(14) Uani 1 1 d .
H16A H 0.4791 0.0055 0.2393 0.054 Uiso 1 1 calc R
C17 C 0.3892(5) 0.0797(2) 0.0906(4) 0.0346(12) Uani 1 1 d .
C18 C 0.3601(5) 0.0524(2) -0.0003(4) 0.0371(13) Uani 1 1 d .
C19 C 0.4075(5) 0.0726(2) -0.0896(5) 0.0444(14) Uani 1 1 d .
H19A H 0.3833 0.0555 -0.1534 0.053 Uiso 1 1 calc R
C20 C 0.4889(6) 0.1171(3) -0.0869(5) 0.0520(17) Uani 1 1 d .
C21 C 0.5216(6) 0.1418(2) 0.0063(6) 0.0536(18) Uani 1 1 d .
H21A H 0.5797 0.1717 0.0085 0.064 Uiso 1 1 calc R
C22 C 0.4727(5) 0.1246(2) 0.0977(5) 0.0430(14) Uani 1 1 d .
C23 C 0.2837(6) -0.0007(2) -0.0045(5) 0.0494(16) Uani 1 1 d .
H23A H 0.2205 0.0015 0.0459 0.059 Uiso 1 1 calc R
H23B H 0.3381 -0.0328 0.0113 0.059 Uiso 1 1 calc R
H23C H 0.2429 -0.0051 -0.0733 0.059 Uiso 1 1 calc R
C24 C 0.5433(8) 0.1368(3) -0.1842(6) 0.081(3) Uani 1 1 d .
H24A H 0.4818 0.1318 -0.2422 0.097 Uiso 1 1 calc R
H24B H 0.6180 0.1150 -0.1959 0.097 Uiso 1 1 calc R
H24C H 0.5652 0.1765 -0.1777 0.097 Uiso 1 1 calc R
C25 C 0.5134(7) 0.1514(3) 0.1974(6) 0.0629(19) Uani 1 1 d .
H25C H 0.5414 0.1897 0.1851 0.075 Uiso 1 1 calc R
H25B H 0.5820 0.1298 0.2309 0.075 Uiso 1 1 calc R
H25A H 0.4436 0.1523 0.2416 0.075 Uiso 1 1 calc R
C26 C -0.0782(5) 0.1550(2) 0.1164(4) 0.0425(13) Uani 1 1 d .
H26A H -0.1171 0.1888 0.1351 0.051 Uiso 1 1 calc R
C27 C -0.0879(6) 0.1023(3) 0.1647(5) 0.0558(17) Uani 1 1 d .
H27A H -0.1355 0.0943 0.2215 0.067 Uiso 1 1 calc R
C28 C -0.0158(6) 0.0641(2) 0.1146(5) 0.0532(17) Uani 1 1 d .
H28A H -0.0052 0.0257 0.1318 0.064 Uiso 1 1 calc R
C29 C 0.0392(6) 0.0923(2) 0.0334(5) 0.0456(14) Uani 1 1 d .
H29A H 0.0928 0.0765 -0.0137 0.055 Uiso 1 1 calc R
C30 C -0.0009(5) 0.1479(2) 0.0364(4) 0.0398(13) Uani 1 1 d .
H30A H 0.0213 0.1765 -0.0093 0.048 Uiso 1 1 calc R
C31 C 0.2015(5) 0.1829(2) 0.1456(4) 0.0394(13) Uani 1 1 d .
C32 C -0.4287(7) 0.1333(3) 0.4889(5) 0.0599(18) Uani 1 1 d .
H32A H -0.4012 0.1163 0.4243 0.072 Uiso 1 1 calc R
N1 N 0.1034(4) 0.10711(16) 0.3948(3) 0.0341(10) Uani 1 1 d .
N2 N 0.0716(4) 0.19408(16) 0.3731(3) 0.0343(10) Uani 1 1 d .
N3 N 0.2230(4) 0.04462(16) 0.3052(3) 0.0340(10) Uani 1 1 d .
N4 N 0.3393(4) 0.06029(16) 0.1831(3) 0.0362(10) Uani 1 1 d .
O1 O 0.2610(4) 0.21763(17) 0.1203(3) 0.0524(11) Uani 1 1 d .
Fe1 Fe 0.09962(7) 0.12914(3) 0.17424(6) 0.02937(18) Uani 1 1 d .
I1 I -0.24698(4) 0.012991(17) 0.36197(3) 0.04967(14) Uani 1 1 d .
Cl1 Cl -0.2990(2) 0.14226(9) 0.57433(17) 0.0826(6) Uani 1 1 d .
Cl2 Cl -0.4956(2) 0.19793(9) 0.4600(2) 0.1007(8) Uani 1 1 d .
Cl3 Cl -0.53732(18) 0.08831(8) 0.54066(16) 0.0727(5) Uani 1 1 d .

loop_
_atom_site_aniso_label
_atom_site_aniso_U_11
_atom_site_aniso_U_22
_atom_site_aniso_U_33
_atom_site_aniso_U_23
_atom_site_aniso_U_13
_atom_site_aniso_U_12
C1 0.048(3) 0.021(2) 0.040(3) 0.006(2) 0.006(3) 0.003(2)
C2 0.034(3) 0.026(2) 0.032(3) 0.003(2) 0.003(2) 0.000(2)
C3 0.062(4) 0.038(3) 0.029(3) 0.005(2) 0.008(3) 0.008(3)
C4 0.067(4) 0.037(3) 0.029(3) -0.002(2) 0.004(3) 0.008(3)
C5 0.041(3) 0.026(2) 0.033(3) 0.001(2) 0.002(3) 0.002(2)
C6 0.040(3) 0.027(2) 0.037(3) -0.003(2) 0.005(3) -0.002(2)
C7 0.042(3) 0.032(3) 0.048(3) 0.003(2) 0.003(3) 0.005(2)
C8 0.056(4) 0.028(3) 0.043(3) 0.002(2) 0.010(3) 0.005(2)
C9 0.048(3) 0.028(3) 0.045(3) -0.004(2) 0.011(3) -0.006(2)
C10 0.047(3) 0.029(3) 0.039(3) -0.009(2) 0.007(3) -0.004(2)
C11 0.044(4) 0.041(3) 0.071(4) 0.006(3) 0.016(3) -0.003(3)
C12 0.073(5) 0.026(3) 0.074(5) 0.013(3) 0.013(4) 0.008(3)
C13 0.047(4) 0.049(3) 0.062(4) -0.008(3) 0.003(3) -0.004(3)
C14 0.041(3) 0.026(2) 0.033(3) -0.005(2) 0.000(3) -0.003(2)
C15 0.053(4) 0.029(3) 0.046(3) 0.003(2) -0.008(3) 0.014(3)
C16 0.044(3) 0.039(3) 0.051(4) 0.002(3) -0.006(3) 0.015(2)
C17 0.030(3) 0.034(3) 0.040(3) -0.001(2) 0.004(3) 0.003(2)
C18 0.030(3) 0.037(3) 0.044(3) -0.011(2) 0.002(3) 0.008(2)
C19 0.045(3) 0.044(3) 0.044(3) -0.005(3) 0.002(3) 0.013(3)
C20 0.047(4) 0.053(4) 0.059(4) 0.001(3) 0.021(3) 0.014(3)
C21 0.037(3) 0.033(3) 0.092(6) 0.001(3) 0.018(4) -0.002(2)
C22 0.035(3) 0.042(3) 0.053(4) -0.007(3) 0.002(3) 0.002(2)
C23 0.041(3) 0.040(3) 0.066(4) -0.012(3) 0.000(3) -0.001(2)
C24 0.083(6) 0.077(5) 0.088(6) 0.024(4) 0.053(5) 0.023(4)
C25 0.054(4) 0.056(4) 0.076(5) -0.017(4) -0.010(4) -0.011(3)
C26 0.036(3) 0.049(3) 0.041(3) -0.005(3) -0.009(3) 0.006(3)
C27 0.046(4) 0.076(5) 0.044(4) 0.013(3) -0.004(3) -0.024(3)
C28 0.057(4) 0.033(3) 0.066(4) 0.009(3) -0.030(4) -0.013(3)
C29 0.050(4) 0.038(3) 0.047(4) -0.009(3) -0.008(3) 0.003(3)
C30 0.045(3) 0.036(3) 0.037(3) 0.008(2) -0.004(3) -0.005(2)
C31 0.040(3) 0.038(3) 0.039(3) 0.006(2) -0.006(3) -0.005(3)
C32 0.066(5) 0.063(4) 0.049(4) 0.009(3) -0.002(4) 0.007(3)
N1 0.046(3) 0.026(2) 0.031(2) 0.0047(17) 0.004(2) 0.0017(19)
N2 0.046(3) 0.025(2) 0.032(2) -0.0017(17) 0.002(2) 0.0034(18)
N3 0.043(3) 0.026(2) 0.033(2) 0.0018(18) 0.000(2) 0.0066(18)
N4 0.036(3) 0.033(2) 0.039(3) -0.0050(19) 0.001(2) 0.0065(19)
O1 0.057(3) 0.041(2) 0.060(3) 0.0030(19) 0.010(2) -0.006(2)
Fe1 0.0342(4) 0.0229(3) 0.0307(4) 0.0021(3) 0.0006(3) -0.0012(3)
I1 0.0403(2) 0.0584(2) 0.0506(3) 0.01760(19) 0.00513(18) 0.00191(19)
Cl1 0.0679(13) 0.1054(15) 0.0730(13) 0.0203(11) -0.0069(11) -0.0158(11)
Cl2 0.1072(19) 0.0753(13) 0.1194(19) 0.0255(13) 0.0072(16) 0.0293(12)
Cl3 0.0651(11) 0.0715(11) 0.0803(13) -0.0006(9) -0.0042(11) -0.0037(9)

loop_
_atom_type_symbol
_atom_type_description
_atom_type_scat_dispersion_real
_atom_type_scat_dispersion_imag
_atom_type_scat_source
C C 0.0033 0.0016 'International Tables Vol C Tables 4.2.6.8 and 6.1.1.4'
H H 0.0000 0.0000 'International Tables Vol C Tables 4.2.6.8 and 6.1.1.4'
N N 0.0061 0.0033 'International Tables Vol C Tables 4.2.6.8 and 6.1.1.4'
O O 0.0106 0.0060 'International Tables Vol C Tables 4.2.6.8 and 6.1.1.4'
Fe Fe 0.3463 0.8444 'International Tables Vol C Tables 4.2.6.8 and 6.1.1.4'
I I -0.4742 1.8119 'International Tables Vol C Tables 4.2.6.8 and 6.1.1.4'
Cl Cl 0.1484 0.1585 'International Tables Vol C Tables 4.2.6.8 and 6.1.1.4'

loop_
_geom_angle_atom_site_label_1
_geom_angle_atom_site_label_2
_geom_angle_atom_site_label_3
_geom_angle
N3 C1 N1 108.1(4)
N3 C1 H1A 110.1
N1 C1 H1A 110.1
N3 C1 H1B 110.1
N1 C1 H1B 110.1
H1A C1 H1B 108.4
N1 C2 N2 102.5(4)
N1 C2 Fe1 123.3(3)
N2 C2 Fe1 134.1(4)
C4 C3 N1 106.3(5)
C4 C3 H3A 126.9
N1 C3 H3A 126.9
C3 C4 N2 107.1(5)
C3 C4 H4A 126.5
N2 C4 H4A 126.5
C6 C5 C10 122.7(5)
C6 C5 N2 118.2(4)
C10 C5 N2 118.8(5)
C5 C6 C7 118.1(5)
C5 C6 C11 122.6(5)
C7 C6 C11 119.2(5)
C8 C7 C6 120.4(5)
C8 C7 H7A 119.8
C6 C7 H7A 119.8
C9 C8 C7 119.4(5)
C9 C8 C12 121.6(5)
C7 C8 C12 118.8(5)
C8 C9 C10 122.2(5)
C8 C9 H9A 118.9
C10 C9 H9A 118.9
C5 C10 C9 117.2(5)
C5 C10 C13 122.2(5)
C9 C10 C13 120.6(5)
C6 C11 H11A 109.5
C6 C11 H11B 109.5
H11A C11 H11B 109.5
C6 C11 H11C 109.5
H11A C11 H11C 109.5
H11B C11 H11C 109.5
C8 C12 H12A 109.5
C8 C12 H12B 109.5
H12A C12 H12B 109.5
C8 C12 H12C 109.5
H12A C12 H12C 109.5
H12B C12 H12C 109.5
C10 C13 H13C 109.5
C10 C13 H13B 109.5
H13C C13 H13B 109.5
C10 C13 H13A 109.5
H13C C13 H13A 109.5
H13B C13 H13A 109.5
N3 C14 N4 103.6(4)
N3 C14 Fe1 122.3(4)
N4 C14 Fe1 134.1(4)
C16 C15 N3 105.8(5)
C16 C15 H15A 127.1
N3 C15 H15A 127.1
C15 C16 N4 107.8(5)
C15 C16 H16A 126.1
N4 C16 H16A 126.1
C18 C17 C22 122.1(5)
C18 C17 N4 119.9(5)
C22 C17 N4 118.0(5)
C17 C18 C19 118.9(5)
C17 C18 C23 121.5(5)
C19 C18 C23 119.5(5)
C20 C19 C18 121.1(6)
C20 C19 H19A 119.5
C18 C19 H19A 119.5
C19 C20 C21 118.6(6)
C19 C20 C24 120.1(7)
C21 C20 C24 121.3(6)
C20 C21 C22 122.7(5)
C20 C21 H21A 118.6
C22 C21 H21A 118.6
C21 C22 C17 116.4(6)
C21 C22 C25 121.0(5)
C17 C22 C25 122.5(6)
C18 C23 H23A 109.5
C18 C23 H23B 109.5
H23A C23 H23B 109.5
C18 C23 H23C 109.5
H23A C23 H23C 109.5
H23B C23 H23C 109.5
C20 C24 H24A 109.5
C20 C24 H24B 109.5
H24A C24 H24B 109.5
C20 C24 H24C 109.5
H24A C24 H24C 109.5
H24B C24 H24C 109.5
C22 C25 H25C 109.5
C22 C25 H25B 109.5
H25C C25 H25B 109.5
C22 C25 H25A 109.5
H25C C25 H25A 109.5
H25B C25 H25A 109.5
C30 C26 C27 107.0(5)
C30 C26 Fe1 70.0(3)
C27 C26 Fe1 70.8(4)
C30 C26 H26A 126.5
C27 C26 H26A 126.5
Fe1 C26 H26A 124.4
C28 C27 C26 108.3(5)
C28 C27 Fe1 70.5(3)
C26 C27 Fe1 70.0(3)
C28 C27 H27A 125.8
C26 C27 H27A 125.8
Fe1 C27 H27A 125.3
C27 C28 C29 108.3(5)
C27 C28 Fe1 71.1(3)
C29 C28 Fe1 70.1(3)
C27 C28 H28A 125.8
C29 C28 H28A 125.8
Fe1 C28 H28A 124.5
C30 C29 C28 106.5(5)
C30 C29 Fe1 69.9(3)
C28 C29 Fe1 70.4(3)
C30 C29 H29A 126.7
C28 C29 H29A 126.7
Fe1 C29 H29A 124.6
C26 C30 C29 109.8(5)
C26 C30 Fe1 71.3(3)
C29 C30 Fe1 71.1(3)
C26 C30 H30A 125.1
C29 C30 H30A 125.1
Fe1 C30 H30A 124.1
O1 C31 Fe1 174.5(5)
Cl2 C32 Cl1 109.4(4)
Cl2 C32 Cl3 110.5(4)
Cl1 C32 Cl3 110.7(4)
Cl2 C32 H32A 108.7
Cl1 C32 H32A 108.7
Cl3 C32 H32A 108.7
C2 N1 C3 112.5(4)
C2 N1 C1 121.6(4)
C3 N1 C1 125.9(4)
C2 N2 C4 111.6(4)
C2 N2 C5 126.4(4)
C4 N2 C5 121.8(4)
C14 N3 C15 112.0(4)
C14 N3 C1 123.1(4)
C15 N3 C1 124.8(4)
C14 N4 C16 110.7(4)
C14 N4 C17 126.4(4)
C16 N4 C17 122.9(4)
C31 Fe1 C2 97.7(2)
C31 Fe1 C14 95.7(2)
C2 Fe1 C14 86.1(2)
C31 Fe1 C30 87.4(2)
C2 Fe1 C30 137.1(2)
C14 Fe1 C30 136.0(2)
C31 Fe1 C29 106.4(2)
C2 Fe1 C29 154.6(2)
C14 Fe1 C29 99.4(2)
C30 Fe1 C29 39.0(2)
C31 Fe1 C26 106.1(2)
C2 Fe1 C26 100.1(2)
C14 Fe1 C26 156.2(2)
C30 Fe1 C26 38.7(2)
C29 Fe1 C26 65.7(2)
C31 Fe1 C28 145.8(3)
C2 Fe1 C28 116.2(2)
C14 Fe1 C28 91.2(2)
C30 Fe1 C28 65.2(2)
C29 Fe1 C28 39.4(2)
C26 Fe1 C28 65.4(2)
C31 Fe1 C27 145.3(3)
C2 Fe1 C27 90.1(2)
C14 Fe1 C27 118.7(2)
C30 Fe1 C27 64.9(2)
C29 Fe1 C27 65.4(3)
C26 Fe1 C27 39.2(2)
C28 Fe1 C27 38.4(3)

loop_
_geom_bond_atom_site_label_1
_geom_bond_atom_site_label_2
_geom_bond_distance
C1 N3 1.443(6)
C1 N1 1.445(6)
C1 H1A 0.9900
C1 H1B 0.9900
C2 N1 1.360(6)
C2 N2 1.362(6)
C2 Fe1 1.952(5)
C3 C4 1.331(7)
C3 N1 1.379(7)
C3 H3A 0.9500
C4 N2 1.384(7)
C4 H4A 0.9500
C5 C6 1.362(7)
C5 C10 1.393(7)
C5 N2 1.451(6)
C6 C7 1.400(7)
C6 C11 1.521(7)
C7 C8 1.395(8)
C7 H7A 0.9500
C8 C9 1.346(8)
C8 C12 1.526(7)
C9 C10 1.391(7)
C9 H9A 0.9500
C10 C13 1.491(8)
C11 H11A 0.9800
C11 H11B 0.9800
C11 H11C 0.9800
C12 H12A 0.9800
C12 H12B 0.9800
C12 H12C 0.9800
C13 H13C 0.9800
C13 H13B 0.9800
C13 H13A 0.9800
C14 N3 1.353(6)
C14 N4 1.356(6)
C14 Fe1 1.955(5)
C15 C16 1.327(8)
C15 N3 1.388(7)
C15 H15A 0.9500
C16 N4 1.386(7)
C16 H16A 0.9500
C17 C18 1.374(7)
C17 C22 1.400(7)
C17 N4 1.434(7)
C18 C19 1.392(8)
C18 C23 1.511(7)
C19 C20 1.376(9)
C19 H19A 0.9500
C20 C21 1.378(9)
C20 C24 1.512(9)
C21 C22 1.399(8)
C21 H21A 0.9500
C22 C25 1.491(9)
C23 H23A 0.9800
C23 H23B 0.9800
C23 H23C 0.9800
C24 H24A 0.9800
C24 H24B 0.9800
C24 H24C 0.9800
C25 H25C 0.9800
C25 H25B 0.9800
C25 H25A 0.9800
C26 C30 1.391(8)
C26 C27 1.417(9)
C26 Fe1 2.105(6)
C26 H26A 0.9500
C27 C28 1.391(9)
C27 Fe1 2.116(6)
C27 H27A 0.9500
C28 C29 1.421(9)
C28 Fe1 2.108(6)
C28 H28A 0.9500
C29 C30 1.399(8)
C29 Fe1 2.104(6)
C29 H29A 0.9500
C30 Fe1 2.088(6)
C30 H30A 0.9500
C31 O1 1.114(6)
C31 Fe1 1.746(6)
C32 Cl2 1.736(7)
C32 Cl1 1.743(8)
C32 Cl3 1.758(7)
C32 H32A 1.0000

loop_
_geom_torsion_atom_site_label_1
_geom_torsion_atom_site_label_2
_geom_torsion_atom_site_label_3
_geom_torsion_atom_site_label_4
_geom_torsion
N1 C3 C4 N2 -1.2(7)
C10 C5 C6 C7 1.6(8)
N2 C5 C6 C7 174.8(5)
C10 C5 C6 C11 -174.4(5)
N2 C5 C6 C11 -1.1(8)
C5 C6 C7 C8 0.0(8)
C11 C6 C7 C8 176.2(5)
C6 C7 C8 C9 -0.1(9)
C6 C7 C8 C12 -177.0(5)
C7 C8 C9 C10 -1.4(9)
C12 C8 C9 C10 175.4(6)
C6 C5 C10 C9 -3.0(8)
N2 C5 C10 C9 -176.2(5)
C6 C5 C10 C13 174.8(5)
N2 C5 C10 C13 1.6(8)
C8 C9 C10 C5 2.9(8)
C8 C9 C10 C13 -175.0(5)
N3 C15 C16 N4 0.3(6)
C22 C17 C18 C19 -5.1(8)
N4 C17 C18 C19 178.7(5)
C22 C17 C18 C23 171.7(5)
N4 C17 C18 C23 -4.5(8)
C17 C18 C19 C20 4.3(8)
C23 C18 C19 C20 -172.6(5)
C18 C19 C20 C21 -0.8(9)
C18 C19 C20 C24 177.5(5)
C19 C20 C21 C22 -1.9(9)
C24 C20 C21 C22 179.8(6)
C20 C21 C22 C17 1.1(8)
C20 C21 C22 C25 178.1(6)
C18 C17 C22 C21 2.5(8)
N4 C17 C22 C21 178.8(5)
C18 C17 C22 C25 -174.5(5)
N4 C17 C22 C25 1.8(8)
C30 C26 C27 C28 0.6(7)
Fe1 C26 C27 C28 -60.3(4)
C30 C26 C27 Fe1 60.9(4)
C26 C27 C28 C29 -0.5(7)
Fe1 C27 C28 C29 -60.5(4)
C26 C27 C28 Fe1 60.0(4)
C27 C28 C29 C30 0.2(7)
Fe1 C28 C29 C30 -60.9(4)
C27 C28 C29 Fe1 61.1(4)
C27 C26 C30 C29 -0.5(7)
Fe1 C26 C30 C29 61.0(4)
C27 C26 C30 Fe1 -61.5(4)
C28 C29 C30 C26 0.2(7)
Fe1 C29 C30 C26 -61.1(4)
C28 C29 C30 Fe1 61.2(4)
N2 C2 N1 C3 -1.1(6)
Fe1 C2 N1 C3 177.1(4)
N2 C2 N1 C1 178.5(5)
Fe1 C2 N1 C1 -3.3(7)
C4 C3 N1 C2 1.5(7)
C4 C3 N1 C1 -178.1(5)
N3 C1 N1 C2 52.1(7)
N3 C1 N1 C3 -128.4(5)
N1 C2 N2 C4 0.4(6)
Fe1 C2 N2 C4 -177.6(4)
N1 C2 N2 C5 -175.1(5)
Fe1 C2 N2 C5 7.0(9)
C3 C4 N2 C2 0.5(7)
C3 C4 N2 C5 176.2(5)
C6 C5 N2 C2 92.3(6)
C10 C5 N2 C2 -94.2(7)
C6 C5 N2 C4 -82.8(7)
C10 C5 N2 C4 90.8(6)
N4 C14 N3 C15 2.1(6)
Fe1 C14 N3 C15 -176.8(4)
N4 C14 N3 C1 177.9(4)
Fe1 C14 N3 C1 -0.9(7)
C16 C15 N3 C14 -1.5(6)
C16 C15 N3 C1 -177.3(5)
N1 C1 N3 C14 -50.1(7)
N1 C1 N3 C15 125.2(5)
N3 C14 N4 C16 -1.9(6)
Fe1 C14 N4 C16 176.8(4)
N3 C14 N4 C17 177.8(4)
Fe1 C14 N4 C17 -3.5(8)
C15 C16 N4 C14 1.1(6)
C15 C16 N4 C17 -178.7(5)
C18 C17 N4 C14 -88.5(6)
C22 C17 N4 C14 95.1(6)
C18 C17 N4 C16 91.2(6)
C22 C17 N4 C16 -85.2(6)
O1 C31 Fe1 C2 -140(6)
O1 C31 Fe1 C14 133(6)
O1 C31 Fe1 C30 -3(6)
O1 C31 Fe1 C29 32(6)
O1 C31 Fe1 C26 -37(6)
O1 C31 Fe1 C28 32(6)
O1 C31 Fe1 C27 -39(6)
N1 C2 Fe1 C31 -131.1(5)
N2 C2 Fe1 C31 46.5(6)
N1 C2 Fe1 C14 -35.9(4)
N2 C2 Fe1 C14 141.7(6)
N1 C2 Fe1 C30 134.4(4)
N2 C2 Fe1 C30 -48.0(7)
N1 C2 Fe1 C29 67.7(7)
N2 C2 Fe1 C29 -114.7(6)
N1 C2 Fe1 C26 120.9(5)
N2 C2 Fe1 C26 -61.5(6)
N1 C2 Fe1 C28 53.5(5)
N2 C2 Fe1 C28 -128.9(5)
N1 C2 Fe1 C27 82.8(5)
N2 C2 Fe1 C27 -99.6(6)
N3 C14 Fe1 C31 135.2(4)
N4 C14 Fe1 C31 -43.3(5)
N3 C14 Fe1 C2 37.8(4)
N4 C14 Fe1 C2 -140.6(5)
N3 C14 Fe1 C30 -132.8(4)
N4 C14 Fe1 C30 48.8(6)
N3 C14 Fe1 C29 -117.1(4)
N4 C14 Fe1 C29 64.4(5)
N3 C14 Fe1 C26 -68.5(7)
N4 C14 Fe1 C26 113.0(6)
N3 C14 Fe1 C28 -78.4(4)
N4 C14 Fe1 C28 103.2(5)
N3 C14 Fe1 C27 -50.2(5)
N4 C14 Fe1 C27 131.4(5)
C26 C30 Fe1 C31 -120.0(4)
C29 C30 Fe1 C31 120.4(4)
C26 C30 Fe1 C2 -21.6(5)
C29 C30 Fe1 C2 -141.2(4)
C26 C30 Fe1 C14 144.6(4)
C29 C30 Fe1 C14 24.9(5)
C26 C30 Fe1 C29 119.6(5)
C29 C30 Fe1 C26 -119.6(5)
C26 C30 Fe1 C28 81.0(4)
C29 C30 Fe1 C28 -38.6(4)
C26 C30 Fe1 C27 38.4(4)
C29 C30 Fe1 C27 -81.2(4)
C30 C29 Fe1 C31 -63.9(4)
C28 C29 Fe1 C31 179.2(4)
C30 C29 Fe1 C2 96.6(5)
C28 C29 Fe1 C2 -20.3(7)
C30 C29 Fe1 C14 -162.7(3)
C28 C29 Fe1 C14 80.4(4)
C28 C29 Fe1 C30 -116.9(5)
C30 C29 Fe1 C26 36.7(3)
C28 C29 Fe1 C26 -80.2(4)
C30 C29 Fe1 C28 116.9(5)
C30 C29 Fe1 C27 79.9(4)
C28 C29 Fe1 C27 -36.9(4)
C30 C26 Fe1 C31 64.2(4)
C27 C26 Fe1 C31 -178.7(4)
C30 C26 Fe1 C2 165.3(3)
C27 C26 Fe1 C2 -77.6(4)
C30 C26 Fe1 C14 -91.2(6)
C27 C26 Fe1 C14 26.0(7)
C27 C26 Fe1 C30 117.2(5)
C30 C26 Fe1 C29 -36.9(3)
C27 C26 Fe1 C29 80.3(4)
C30 C26 Fe1 C28 -80.4(4)
C27 C26 Fe1 C28 36.8(4)
C30 C26 Fe1 C27 -117.2(5)
C27 C28 Fe1 C31 -119.9(5)
C29 C28 Fe1 C31 -1.4(6)
C27 C28 Fe1 C2 51.9(4)
C29 C28 Fe1 C2 170.5(3)
C27 C28 Fe1 C14 138.2(4)
C29 C28 Fe1 C14 -103.3(4)
C27 C28 Fe1 C30 -80.3(4)
C29 C28 Fe1 C30 38.2(3)
C27 C28 Fe1 C29 -118.5(5)
C27 C28 Fe1 C26 -37.5(4)
C29 C28 Fe1 C26 81.0(4)
C29 C28 Fe1 C27 118.5(5)
C28 C27 Fe1 C31 121.2(5)
C26 C27 Fe1 C31 2.2(7)
C28 C27 Fe1 C2 -135.1(4)
C26 C27 Fe1 C2 106.0(4)
C28 C27 Fe1 C14 -49.5(4)
C26 C27 Fe1 C14 -168.4(3)
C28 C27 Fe1 C30 81.0(4)
C26 C27 Fe1 C30 -37.9(3)
C28 C27 Fe1 C29 37.9(4)
C26 C27 Fe1 C29 -81.1(4)
C28 C27 Fe1 C26 119.0(5)
C26 C27 Fe1 C28 -119.0(5)
